data_9012140
loop_
_publ_author_name
'Izumi, F.'

_publ_section_title
;
 Pattern-fitting structure refinement of tin(II) oxide
 Locality: synthetic
;
_journal_name_full 'Journal of Solid State Chemistry'
_journal_page_first 381
_journal_page_last 385
_journal_paper_doi 10.1016/0022-4596(81)90068-2
_journal_volume 38
_journal_year 1981
_chemical_formula_sum 'O Sn'
_chemical_name_mineral Romarchite
_space_group_IT_number 129
_symmetry_space_group_name_Hall 'P 4ab 2ab -1ab'
_symmetry_space_group_name_H-M 'P 4/n m m :1'
_cell_angle_alpha 90
_cell_angle_beta 90
_cell_angle_gamma 90
_cell_length_a 3.7986
_cell_length_b 3.7986
_cell_length_c 4.8408
_cell_formula_units_Z 2
_cell_volume 69.850
_exptl_crystal_density_diffrn 6.405
_cod_original_sg_symbol_H-M 'P 4/n m m'
_cod_original_formula_sum 'Sn O'
_cod_database_code 9012140

loop_
_symmetry_equiv_pos_as_xyz
x,y,z
1/2-y,1/2-x,z
y,x,-z
y,-x,-z
1/2-y,1/2+x,z
x,-y,z
1/2-x,1/2+y,-z
1/2+x,1/2+y,-z
-x,-y,z
1/2+y,1/2+x,z
-y,-x,-z
-y,x,-z
1/2+y,1/2-x,z
-x,y,z
1/2+x,1/2-y,-z
1/2-x,1/2-y,-z

loop_
_atom_site_label
_atom_site_fract_x
_atom_site_fract_y
_atom_site_fract_z
_atom_site_U_iso_or_equiv
Sn 0.50000 0.00000 0.23690 0.00836
O 0.00000 0.00000 0.00000 0.03293

loop_
_cod_related_entry_id
_cod_related_entry_database
_cod_related_entry_code
1 ChemSpider 8187518

_cod_duplicate_entry 1100021
